data_1550457
loop_
_publ_author_name
'Babor, Martin'
'Nievergelt, Philipp P.'
'\<Cejka, Jan'
'Zvon\'i\<cek, V\'it'
'Spingler, Bernhard'

_publ_section_title
;
 Microbatch under-oil salt screening of organic cations: single-crystal
 growth of active pharmaceutical ingredients
;
_journal_issue 1
_journal_name_full IUCrJ
_journal_page_first 145
_journal_page_last 151
_journal_paper_doi 10.1107/S2052252518017876
_journal_volume 6
_journal_year 2019
_chemical_absolute_configuration rm
_chemical_formula_moiety 'C10 H16 N O, N O3'
_chemical_formula_sum 'C10 H16 N2 O4'
_chemical_formula_weight 228.25
_space_group_crystal_system monoclinic
_space_group_IT_number 4
_space_group_name_Hall 'P 2yb'
_space_group_name_H-M_alt 'P 1 21 1'
_symmetry_space_group_name_Hall 'P 2yb'
_symmetry_space_group_name_H-M 'P 1 21 1'
_atom_sites_solution_hydrogens geom
_audit_creation_date 2018-09-21
_audit_creation_method
;
Olex2 1.2
(compiled 2018.05.29 svn.r3508 for OlexSys, GUI svn.r5506)
;
_cell_angle_alpha 90
_cell_angle_beta 112.806(5)
_cell_angle_gamma 90
_cell_formula_units_Z 4
_cell_length_a 6.0401(3)
_cell_length_b 29.3553(8)
_cell_length_c 7.3828(3)
_cell_measurement_reflns_used 5146
_cell_measurement_temperature 159.99(10)
_cell_measurement_theta_max 76.7640
_cell_measurement_theta_min 6.0240
_cell_volume 1206.70(10)
_computing_cell_refinement 'CrysAlisPro 1.171.39.46 (Rigaku OD, 2018)'
_computing_data_collection 'CrysAlisPro 1.171.39.46 (Rigaku OD, 2018)'
_computing_data_reduction 'CrysAlisPro 1.171.39.46 (Rigaku OD, 2018)'
_computing_molecular_graphics 'Olex2 (Dolomanov et al., 2009)'
_computing_publication_material 'Olex2 (Dolomanov et al., 2009)'
_computing_structure_refinement 'ShelXL (Sheldrick, 2015)'
_diffrn_ambient_temperature 160.15
_diffrn_detector_type 'Pilatus 200K'
_diffrn_measured_fraction_theta_full 0.960
_diffrn_measured_fraction_theta_max 0.934
_diffrn_measurement_details
;
List of Runs (angles in degrees, time in seconds):

  # Type    Start    End  Width  t~exp~   \w     \q     \k     \f   Frames
--------------------------------------------------------------------------
  1  \w    140.00 169.00   0.50   32.00    --  104.56  30.00 -60.00   58
  2  \w    147.00 176.00   0.50   32.00    --  104.56  15.00  60.00   58
  3  \w     96.00 129.00   0.50   32.00    --  104.56  15.00  60.00   66
  4  \w     92.00 154.00   0.50   32.00    --  104.56  15.00  90.00  124
  5  \w     98.00 137.00   0.50   32.00    --  104.56  30.00 -60.00   78
  6  \w     92.00 178.00   0.50   32.00    --  104.56  15.00-150.00  172
  7  \w     83.00 112.00   0.50   32.00    --  104.56 -60.00-106.07   58
  8  \w     82.00 109.00   0.50   32.00    --  104.56 -60.00-125.32   54
  9  \w     71.00 111.00   0.50   32.00    --  104.56 -60.00 -29.27   80
 10  \w     65.00  90.00   0.50   32.00    --  104.56 -59.00  25.05   50
 11  \w     63.00  90.00   0.50   32.00    --  104.56 -60.00  64.66   54
 12  \w     74.00 100.00   0.50   32.00    --  104.56 -59.00 120.71   52
 13  \w     76.00 104.00   0.50   32.00    --  104.56 -60.00 157.05   56
 14  \w     51.00  96.00   0.50   32.00    --  104.56 -60.00 177.08   90
 15  \w     46.00  71.00   0.50   32.00    --  104.56 -59.00  74.38   50
 16  \w     46.00  83.00   0.50   32.00    --  104.56 -60.00  49.91   74
 17  \w     33.00  68.00   0.50   32.00    --  104.56 -60.00 -29.27   70
 18  \w     26.00  69.00   0.50   32.00    --  104.56 -30.00  30.00   86
 19  \w     33.00  92.00   0.50   32.00    --  104.56 -59.00 102.56  118
 20  \w     33.00  83.00   0.50   32.00    --  104.56 -59.00   2.26  100
 21  \w     28.00  63.00   0.50   32.00    --  104.56 -30.00 120.00   70
 22  \w      7.00  34.00   0.50    8.00    --    2.14  57.00  60.00   54
 23  \w     36.00  67.00   0.50    8.00    --    2.14  57.00  60.00   62
 24  \w     34.00 117.00   0.50   32.00    --  104.56 -60.00-153.60  166
 25  \w    -66.00  17.00   0.50    8.00    --    2.14 -57.00  60.00  166
 26  \w    -66.00  -9.00   0.50   32.00    --  -86.25  30.00 -90.00  114
 27  \w    -73.00 -43.00   0.50   32.00    --  -86.25  60.00   7.06   60
 28  \w    -68.00 -31.00   0.50   32.00    --  -86.25  30.00   0.00   74
 29  \w    -73.00 -16.00   0.50   32.00    --  -86.25  60.00 -76.86  114
 30  \w    -73.00 -47.00   0.50   32.00    --  -86.25  59.00-133.04   52
 31  \w    -75.00  13.00   0.50    8.00    --    2.14 -19.00-180.00  176
 32  \w    -96.00 -21.00   0.50   32.00    --  -86.25  60.00  67.78  150
 33  \w   -101.00 -57.00   0.50   32.00    --  -86.25  60.00 175.53   88
 34  \w   -118.00 -85.00   0.50   32.00    --  -86.25 -58.00-123.65   66
;
_diffrn_measurement_device 'four-circle diffractometer'
_diffrn_measurement_device_type 'XtaLAB Synergy, Dualflex, Pilatus 200K'
_diffrn_measurement_method '\w scans'
_diffrn_radiation_type CuK\a
_diffrn_radiation_wavelength 1.54184
_diffrn_reflns_av_R_equivalents 0.0460
_diffrn_reflns_av_unetI/netI 0.0526
_diffrn_reflns_Laue_measured_fraction_full 0.960
_diffrn_reflns_Laue_measured_fraction_max 0.934
_diffrn_reflns_limit_h_max 6
_diffrn_reflns_limit_h_min -4
_diffrn_reflns_limit_k_max 36
_diffrn_reflns_limit_k_min -36
_diffrn_reflns_limit_l_max 9
_diffrn_reflns_limit_l_min -9
_diffrn_reflns_number 12312
_diffrn_reflns_point_group_measured_fraction_full 0.952
_diffrn_reflns_point_group_measured_fraction_max 0.906
_diffrn_reflns_theta_full 67.684
_diffrn_reflns_theta_max 77.052
_diffrn_reflns_theta_min 6.030
_exptl_absorpt_coefficient_mu 0.819
_exptl_absorpt_correction_T_max 1.000
_exptl_absorpt_correction_T_min 0.811
_exptl_absorpt_correction_type gaussian
_exptl_absorpt_process_details
;
CrysAlisPro 1.171.39.46 (Rigaku Oxford Diffraction, 2018)
Numerical absorption correction based on gaussian integration over
   a multifaceted crystal model
Empirical absorption correction using spherical harmonics,
 implemented in SCALE3 ABSPACK scaling algorithm.
;
_exptl_crystal_colour colourless
_exptl_crystal_colour_primary colourless
_exptl_crystal_density_diffrn 1.256
_exptl_crystal_description plate
_exptl_crystal_F_000 488
_exptl_crystal_size_max 0.396
_exptl_crystal_size_mid 0.066
_exptl_crystal_size_min 0.01
_refine_diff_density_max 0.633
_refine_diff_density_min -0.300
_refine_diff_density_rms 0.139
_refine_ls_abs_structure_details
;
 Flack x determined using 1465 quotients [(I+)-(I-)]/[(I+)+(I-)]
 (Parsons, Flack and Wagner, Acta Cryst. B69 (2013) 249-259).
;
_refine_ls_abs_structure_Flack 0.1(2)
_refine_ls_extinction_method none
_refine_ls_goodness_of_fit_ref 1.092
_refine_ls_hydrogen_treatment constr
_refine_ls_matrix_type full
_refine_ls_number_parameters 295
_refine_ls_number_reflns 4637
_refine_ls_number_restraints 1
_refine_ls_restrained_S_all 1.092
_refine_ls_R_factor_all 0.0787
_refine_ls_R_factor_gt 0.0676
_refine_ls_shift/su_max 0.000
_refine_ls_shift/su_mean 0.000
_refine_ls_structure_factor_coef Fsqd
_refine_ls_weighting_details 'w=1/[\s^2^(Fo^2^)+(0.1253P)^2^] where P=(Fo^2^+2Fc^2^)/3'
_refine_ls_weighting_scheme calc
_refine_ls_wR_factor_gt 0.1823
_refine_ls_wR_factor_ref 0.1902
_reflns_Friedel_coverage 0.901
_reflns_Friedel_fraction_full 0.943
_reflns_Friedel_fraction_max 0.877
_reflns_number_gt 3727
_reflns_number_total 4637
_reflns_threshold_expression 'I > 2\s(I)'
_cod_data_source_file lt5016.cif
_cod_data_source_block pn180914_uo_eph_2_180814_c6_scr2
_cod_original_cell_volume 1206.70(9)
_cod_database_code 1550457
_shelx_shelxl_version_number 2014/7
_shelx_space_group_comment
;
The symmetry employed for this shelxl refinement is uniquely defined
by the following loop, which should always be used as a source of
symmetry information in preference to the above space-group names.
They are only intended as comments.
;
_shelx_estimated_absorpt_t_max 0.992
_shelx_estimated_absorpt_t_min 0.737
_olex2_refinement_description
;
1. Fixed Uiso
 At 1.2 times of:
  All C(H) groups, All N(H,H) groups
 At 1.5 times of:
  All C(H,H,H) groups, All O(H) groups
2. Uiso/Uaniso restraints and constraints
O15 \\sim O16 \\sim O17: within 2A with sigma of 0.04 and sigma for terminal
atoms of 0.08
3.a Ternary CH refined with riding coordinates:
 C1(H1C), C2(H2), C11(H11C), C12(H12)
3.b Secondary CH2 refined with riding coordinates:
 N1(H1A,H1B), N11(H11A,H11B)
3.c Aromatic/amide H refined with riding coordinates:
 C6(H6), C7(H7), C8(H8), C9(H9), C10(H10), C16(H16), C17(H17), C18(H18),
 C19(H19), C20(H20)
3.d Idealised Me refined as rotating group:
 C3(H3A,H3B,H3C), C4(H4A,H4B,H4C), C13(H13A,H13B,H13C), C14(H14A,H14B,H14C)
3.e Idealised tetrahedral OH refined as rotating group:
 O1(H1), O11(H11)
;
_olex2_submission_special_instructions 'No special instructions were received'
_oxdiff_exptl_absorpt_empirical_details
;
Empirical correction (ABSPACK) includes:
- Absorption correction using spherical harmonics
- Frame scaling
;

loop_
_space_group_symop_operation_xyz
'x, y, z'
'-x, y+1/2, -z'

loop_
_atom_site_label
_atom_site_type_symbol
_atom_site_fract_x
_atom_site_fract_y
_atom_site_fract_z
_atom_site_U_iso_or_equiv
_atom_site_adp_type
_atom_site_occupancy
_atom_site_site_symmetry_order
_atom_site_calc_flag
_atom_site_refinement_flags_posn
_atom_site_refinement_flags_adp
O1 O 0.4645(8) 0.40974(12) 0.6330(6) 0.0511(9) Uani 1 1 d . .
H1 H 0.4437 0.4375 0.6035 0.077 Uiso 1 1 calc GR .
O11 O 1.0541(7) 0.58742(12) 0.8206(6) 0.0512(9) Uani 1 1 d . .
H11 H 1.0570 0.5591 0.8384 0.077 Uiso 1 1 calc GR .
O12 O 0.4335(7) 0.49914(13) 0.5078(6) 0.0562(9) Uani 1 1 d . .
O13 O 0.2075(8) 0.55884(13) 0.4450(7) 0.0603(11) Uani 1 1 d . .
O14 O 0.0677(8) 0.49420(15) 0.4881(7) 0.0653(11) Uani 1 1 d . .
O15 O 0.9936(8) 0.43770(13) 1.0100(7) 0.0601(10) Uani 1 1 d . U
O16 O 1.1647(7) 0.49810(13) 0.9579(6) 0.0568(9) Uani 1 1 d . U
O17 O 0.8092(8) 0.50216(15) 0.9638(7) 0.0652(11) Uani 1 1 d . U
N1 N 0.5062(9) 0.42691(14) 1.0175(6) 0.0449(10) Uani 1 1 d . .
H1A H 0.6238 0.4358 0.9769 0.054 Uiso 1 1 calc R .
H1B H 0.3904 0.4488 0.9795 0.054 Uiso 1 1 calc R .
N11 N 0.7159(8) 0.56996(14) 0.4439(6) 0.0443(9) Uani 1 1 d . .
H11A H 0.8717 0.5612 0.4799 0.053 Uiso 1 1 calc R .
H11B H 0.6410 0.5482 0.4876 0.053 Uiso 1 1 calc R .
N12 N 0.2327(8) 0.51762(14) 0.4790(6) 0.0453(10) Uani 1 1 d . .
N13 N 0.9878(8) 0.47920(16) 0.9788(6) 0.0477(10) Uani 1 1 d . .
C1 C 0.2821(9) 0.39444(16) 0.6945(7) 0.0436(10) Uani 1 1 d . .
H1C H 0.1626 0.4195 0.6741 0.052 Uiso 1 1 calc R .
C2 C 0.3988(10) 0.38326(15) 0.9147(7) 0.0422(10) Uani 1 1 d . .
H2 H 0.2714 0.3730 0.9605 0.051 Uiso 1 1 calc R .
C3 C 0.5913(12) 0.34674(19) 0.9634(8) 0.0558(13) Uani 1 1 d . .
H3A H 0.7235 0.3577 0.9293 0.084 Uiso 1 1 calc GR .
H3B H 0.5226 0.3191 0.8881 0.084 Uiso 1 1 calc GR .
H3C H 0.6519 0.3399 1.1042 0.084 Uiso 1 1 calc GR .
C4 C 0.6098(12) 0.4246(2) 1.2361(8) 0.0574(14) Uani 1 1 d . .
H4A H 0.6655 0.4549 1.2902 0.086 Uiso 1 1 calc GR .
H4B H 0.7453 0.4033 1.2800 0.086 Uiso 1 1 calc GR .
H4C H 0.4866 0.4140 1.2821 0.086 Uiso 1 1 calc GR .
C5 C 0.1536(10) 0.35281(17) 0.5795(7) 0.0460(11) Uani 1 1 d . .
C6 C -0.0518(11) 0.33614(19) 0.5996(9) 0.0543(13) Uani 1 1 d . .
H6 H -0.1190 0.3523 0.6774 0.065 Uiso 1 1 calc R .
C7 C -0.1583(12) 0.2963(2) 0.5073(11) 0.0687(19) Uani 1 1 d . .
H7 H -0.2980 0.2851 0.5221 0.082 Uiso 1 1 calc R .
C8 C -0.0633(14) 0.2730(2) 0.3954(12) 0.079(2) Uani 1 1 d . .
H8 H -0.1347 0.2452 0.3351 0.095 Uiso 1 1 calc R .
C9 C 0.1337(16) 0.2892(2) 0.3686(11) 0.078(2) Uani 1 1 d . .
H9 H 0.1964 0.2731 0.2874 0.094 Uiso 1 1 calc R .
C10 C 0.2426(12) 0.3295(2) 0.4605(9) 0.0620(15) Uani 1 1 d . .
H10 H 0.3788 0.3409 0.4409 0.074 Uiso 1 1 calc R .
C11 C 0.8185(9) 0.60368(16) 0.7704(7) 0.0428(10) Uani 1 1 d . .
H11C H 0.7201 0.5795 0.7995 0.051 Uiso 1 1 calc R .
C12 C 0.7115(9) 0.61383(15) 0.5468(7) 0.0435(10) Uani 1 1 d . .
H12 H 0.5413 0.6241 0.5069 0.052 Uiso 1 1 calc R .
C13 C 0.8514(12) 0.64980(19) 0.4892(8) 0.0560(14) Uani 1 1 d . .
H13A H 1.0159 0.6391 0.5212 0.084 Uiso 1 1 calc GR .
H13B H 0.8549 0.6780 0.5614 0.084 Uiso 1 1 calc GR .
H13C H 0.7739 0.6556 0.3477 0.084 Uiso 1 1 calc GR .
C14 C 0.6027(11) 0.5710(2) 0.2270(8) 0.0548(13) Uani 1 1 d . .
H14A H 0.5976 0.5401 0.1755 0.082 Uiso 1 1 calc GR .
H14B H 0.6967 0.5907 0.1763 0.082 Uiso 1 1 calc GR .
H14C H 0.4389 0.5829 0.1854 0.082 Uiso 1 1 calc GR .
C15 C 0.8124(9) 0.64633(17) 0.8827(7) 0.0428(10) Uani 1 1 d . .
C16 C 1.0234(10) 0.66778(19) 1.0012(8) 0.0497(12) Uani 1 1 d . .
H16 H 1.1736 0.6549 1.0158 0.060 Uiso 1 1 calc R .
C17 C 1.0174(11) 0.7081(2) 1.0993(9) 0.0560(13) Uani 1 1 d . .
H17 H 1.1636 0.7226 1.1784 0.067 Uiso 1 1 calc R .
C18 C 0.8039(12) 0.7269(2) 1.0831(8) 0.0550(14) Uani 1 1 d . .
H18 H 0.8013 0.7544 1.1504 0.066 Uiso 1 1 calc R .
C19 C 0.5898(11) 0.7055(2) 0.9671(8) 0.0537(13) Uani 1 1 d . .
H19 H 0.4404 0.7183 0.9553 0.064 Uiso 1 1 calc R .
C20 C 0.5953(9) 0.6654(2) 0.8686(7) 0.0509(12) Uani 1 1 d . .
H20 H 0.4489 0.6508 0.7906 0.061 Uiso 1 1 calc R .

loop_
_atom_site_aniso_label
_atom_site_aniso_U_11
_atom_site_aniso_U_22
_atom_site_aniso_U_33
_atom_site_aniso_U_23
_atom_site_aniso_U_13
_atom_site_aniso_U_12
O1 0.062(2) 0.0494(19) 0.049(2) 0.0092(15) 0.0298(17) 0.0034(16)
O11 0.045(2) 0.0510(19) 0.0492(19) 0.0040(15) 0.0092(15) 0.0044(14)
O12 0.055(2) 0.051(2) 0.068(2) 0.0066(18) 0.0293(19) 0.0043(18)
O13 0.053(2) 0.044(2) 0.086(3) 0.0010(18) 0.030(2) 0.0021(16)
O14 0.055(3) 0.062(2) 0.079(3) 0.010(2) 0.027(2) -0.0058(19)
O15 0.061(3) 0.043(2) 0.084(3) -0.0001(17) 0.036(2) -0.0021(16)
O16 0.049(2) 0.050(2) 0.074(3) 0.0049(18) 0.0259(18) -0.0041(17)
O17 0.059(3) 0.062(2) 0.077(3) 0.011(2) 0.030(2) 0.013(2)
N1 0.049(3) 0.046(2) 0.044(2) -0.0004(17) 0.0216(18) -0.0018(17)
N11 0.040(2) 0.045(2) 0.045(2) 0.0004(17) 0.0137(17) -0.0024(17)
N12 0.042(3) 0.051(2) 0.041(2) -0.0026(17) 0.0147(17) -0.0036(18)
N13 0.046(3) 0.056(3) 0.040(2) -0.0043(17) 0.0149(18) -0.0014(19)
C1 0.045(3) 0.044(2) 0.044(2) 0.0024(19) 0.021(2) 0.0048(19)
C2 0.051(3) 0.038(2) 0.042(2) 0.0018(18) 0.022(2) -0.0017(19)
C3 0.068(4) 0.048(3) 0.044(3) 0.003(2) 0.015(2) 0.006(2)
C4 0.067(4) 0.064(3) 0.039(3) -0.005(2) 0.019(3) -0.001(3)
C5 0.047(3) 0.046(2) 0.038(2) 0.0027(19) 0.008(2) 0.009(2)
C6 0.050(3) 0.053(3) 0.055(3) 0.010(2) 0.015(2) 0.007(2)
C7 0.053(4) 0.056(3) 0.077(4) 0.017(3) 0.003(3) 0.002(3)
C8 0.066(5) 0.054(3) 0.075(5) -0.009(3) -0.020(4) 0.010(3)
C9 0.080(5) 0.074(4) 0.064(4) -0.022(3) 0.010(4) 0.018(4)
C10 0.061(4) 0.068(4) 0.053(3) -0.010(3) 0.018(3) 0.007(3)
C11 0.038(3) 0.044(2) 0.043(2) 0.0048(19) 0.0115(19) -0.0037(18)
C12 0.045(3) 0.037(2) 0.044(2) 0.0021(18) 0.012(2) 0.0003(18)
C13 0.069(4) 0.049(3) 0.047(3) 0.002(2) 0.019(2) -0.013(3)
C14 0.066(4) 0.053(3) 0.040(3) -0.004(2) 0.015(2) -0.004(2)
C15 0.042(3) 0.051(3) 0.034(2) 0.0067(18) 0.0135(18) -0.0027(19)
C16 0.041(3) 0.057(3) 0.049(3) -0.004(2) 0.015(2) -0.002(2)
C17 0.049(3) 0.065(3) 0.053(3) -0.010(2) 0.019(2) -0.011(2)
C18 0.069(4) 0.053(3) 0.042(3) -0.002(2) 0.020(2) 0.002(2)
C19 0.053(3) 0.062(3) 0.045(3) 0.004(2) 0.017(2) 0.008(2)
C20 0.037(3) 0.071(3) 0.039(2) 0.000(2) 0.0079(19) -0.001(2)

loop_
_atom_type_symbol
_atom_type_description
_atom_type_scat_dispersion_real
_atom_type_scat_dispersion_imag
_atom_type_scat_source
C C 0.0181 0.0091 'International Tables Vol C Tables 4.2.6.8 and 6.1.1.4'
H H 0.0000 0.0000 'International Tables Vol C Tables 4.2.6.8 and 6.1.1.4'
N N 0.0311 0.0180 'International Tables Vol C Tables 4.2.6.8 and 6.1.1.4'
O O 0.0492 0.0322 'International Tables Vol C Tables 4.2.6.8 and 6.1.1.4'

loop_
_exptl_crystal_face_index_h
_exptl_crystal_face_index_k
_exptl_crystal_face_index_l
_exptl_crystal_face_perp_dist
0 -9 -4 0.0184
0 9 4 0.0354
4 1 -1 0.1305
-4 1 2 0.2575
0 19 0 0.0010
0 -19 0 0.0092

loop_
_geom_angle_atom_site_label_1
_geom_angle_atom_site_label_2
_geom_angle_atom_site_label_3
_geom_angle
C1 O1 H1 109.5
C11 O11 H11 109.5
H1A N1 H1B 107.5
C2 N1 H1A 108.5
C2 N1 H1B 108.5
C4 N1 H1A 108.5
C4 N1 H1B 108.5
C4 N1 C2 115.2(4)
H11A N11 H11B 107.4
C12 N11 H11A 108.3
C12 N11 H11B 108.3
C14 N11 H11A 108.3
C14 N11 H11B 108.3
C14 N11 C12 116.1(4)
O13 N12 O12 119.2(4)
O13 N12 O14 121.3(4)
O14 N12 O12 119.5(4)
O15 N13 O16 119.4(4)
O15 N13 O17 120.8(4)
O17 N13 O16 119.8(5)
O1 C1 H1C 108.9
O1 C1 C2 108.2(4)
O1 C1 C5 111.6(4)
C2 C1 H1C 108.9
C5 C1 H1C 108.9
C5 C1 C2 110.2(4)
N1 C2 C1 106.5(4)
N1 C2 H2 109.0
N1 C2 C3 110.0(5)
C1 C2 H2 109.0
C3 C2 C1 113.4(4)
C3 C2 H2 109.0
C2 C3 H3A 109.5
C2 C3 H3B 109.5
C2 C3 H3C 109.5
H3A C3 H3B 109.5
H3A C3 H3C 109.5
H3B C3 H3C 109.5
N1 C4 H4A 109.5
N1 C4 H4B 109.5
N1 C4 H4C 109.5
H4A C4 H4B 109.5
H4A C4 H4C 109.5
H4B C4 H4C 109.5
C6 C5 C1 120.4(5)
C10 C5 C1 121.0(5)
C10 C5 C6 118.5(5)
C5 C6 H6 119.7
C7 C6 C5 120.6(6)
C7 C6 H6 119.7
C6 C7 H7 120.0
C8 C7 C6 120.0(7)
C8 C7 H7 120.0
C7 C8 H8 119.6
C7 C8 C9 120.7(6)
C9 C8 H8 119.6
C8 C9 H9 120.1
C8 C9 C10 119.9(7)
C10 C9 H9 120.1
C5 C10 C9 120.3(7)
C5 C10 H10 119.8
C9 C10 H10 119.8
O11 C11 H11C 109.1
O11 C11 C12 107.9(4)
O11 C11 C15 112.0(4)
C12 C11 H11C 109.1
C15 C11 H11C 109.1
C15 C11 C12 109.7(4)
N11 C12 C11 107.0(4)
N11 C12 H12 109.2
N11 C12 C13 109.6(5)
C11 C12 H12 109.2
C13 C12 C11 112.7(4)
C13 C12 H12 109.2
C12 C13 H13A 109.5
C12 C13 H13B 109.5
C12 C13 H13C 109.5
H13A C13 H13B 109.5
H13A C13 H13C 109.5
H13B C13 H13C 109.5
N11 C14 H14A 109.5
N11 C14 H14B 109.5
N11 C14 H14C 109.5
H14A C14 H14B 109.5
H14A C14 H14C 109.5
H14B C14 H14C 109.5
C16 C15 C11 120.8(5)
C16 C15 C20 118.3(5)
C20 C15 C11 121.0(4)
C15 C16 H16 119.7
C15 C16 C17 120.7(5)
C17 C16 H16 119.7
C16 C17 H17 119.6
C18 C17 C16 120.8(5)
C18 C17 H17 119.6
C17 C18 H18 120.3
C17 C18 C19 119.5(5)
C19 C18 H18 120.3
C18 C19 H19 120.1
C20 C19 C18 119.9(5)
C20 C19 H19 120.1
C15 C20 C19 120.9(5)
C15 C20 H20 119.5
C19 C20 H20 119.5

loop_
_geom_bond_atom_site_label_1
_geom_bond_atom_site_label_2
_geom_bond_distance
O1 H1 0.8400
O1 C1 1.417(6)
O11 H11 0.8400
O11 C11 1.408(7)
O12 N12 1.269(6)
O13 N12 1.233(6)
O14 N12 1.234(6)
O15 N13 1.238(6)
O16 N13 1.265(6)
O17 N13 1.240(6)
N1 H1A 0.9100
N1 H1B 0.9100
N1 C2 1.502(6)
N1 C4 1.489(7)
N11 H11A 0.9100
N11 H11B 0.9100
N11 C12 1.500(7)
N11 C14 1.478(7)
C1 H1C 1.0000
C1 C2 1.536(7)
C1 C5 1.518(7)
C2 H2 1.0000
C2 C3 1.518(8)
C3 H3A 0.9800
C3 H3B 0.9800
C3 H3C 0.9800
C4 H4A 0.9800
C4 H4B 0.9800
C4 H4C 0.9800
C5 C6 1.393(8)
C5 C10 1.377(8)
C6 H6 0.9500
C6 C7 1.381(9)
C7 H7 0.9500
C7 C8 1.358(12)
C8 H8 0.9500
C8 C9 1.365(13)
C9 H9 0.9500
C9 C10 1.394(10)
C10 H10 0.9500
C11 H11C 1.0000
C11 C12 1.551(7)
C11 C15 1.510(7)
C12 H12 1.0000
C12 C13 1.513(8)
C13 H13A 0.9800
C13 H13B 0.9800
C13 H13C 0.9800
C14 H14A 0.9800
C14 H14B 0.9800
C14 H14C 0.9800
C15 C16 1.386(7)
C15 C20 1.392(8)
C16 H16 0.9500
C16 C17 1.394(8)
C17 H17 0.9500
C17 C18 1.365(9)
C18 H18 0.9500
C18 C19 1.393(9)
C19 H19 0.9500
C19 C20 1.392(8)
C20 H20 0.9500

loop_
_geom_torsion_atom_site_label_1
_geom_torsion_atom_site_label_2
_geom_torsion_atom_site_label_3
_geom_torsion_atom_site_label_4
_geom_torsion
O1 C1 C2 N1 61.6(5)
O1 C1 C2 C3 -59.5(5)
O1 C1 C5 C6 -171.6(4)
O1 C1 C5 C10 11.4(7)
O11 C11 C12 N11 59.5(5)
O11 C11 C12 C13 -61.0(5)
O11 C11 C15 C16 6.8(6)
O11 C11 C15 C20 -173.8(4)
C1 C5 C6 C7 -174.9(5)
C1 C5 C10 C9 174.7(6)
C2 C1 C5 C6 68.2(6)
C2 C1 C5 C10 -108.8(6)
C4 N1 C2 C1 174.6(5)
C4 N1 C2 C3 -62.2(6)
C5 C1 C2 N1 -176.2(4)
C5 C1 C2 C3 62.8(6)
C5 C6 C7 C8 -0.2(9)
C6 C5 C10 C9 -2.3(8)
C6 C7 C8 C9 -1.7(10)
C7 C8 C9 C10 1.5(11)
C8 C9 C10 C5 0.5(10)
C10 C5 C6 C7 2.2(8)
C11 C15 C16 C17 177.7(5)
C11 C15 C20 C19 -177.9(5)
C12 C11 C15 C16 -112.9(5)
C12 C11 C15 C20 66.5(6)
C14 N11 C12 C11 175.1(4)
C14 N11 C12 C13 -62.4(6)
C15 C11 C12 N11 -178.3(4)
C15 C11 C12 C13 61.2(6)
C15 C16 C17 C18 1.0(9)
C16 C15 C20 C19 1.5(8)
C16 C17 C18 C19 0.0(9)
C17 C18 C19 C20 -0.2(8)
C18 C19 C20 C15 -0.6(8)
C20 C15 C16 C17 -1.7(8)
